data_7110525
loop_
_publ_author_name
'He, Zhengjie'
'Modro, Tomasz A.'
'Van Rooyen, Petrus H.'
'Bourne, Susan A.'

_publ_section_title
;
 Metallation-induced migration of phosphorus from nitrogen to carbon in
 1-oxo-2,8-diphenyl-2,5,8-triaza-1\l5-phosphabicyclo[3.3.0]octane: unusual
 bonding parameters of the double migration product
;
_journal_issue 9
_journal_name_full 'Chemical Communications'
_journal_page_first 853
_journal_paper_doi 10.1039/a901877h
_journal_year 1999
_chemical_formula_sum 'C16 H18 N3 O P'
_chemical_formula_weight 299.30
_chemical_name_systematic
; 
 ? 
;
_space_group_IT_number 14
_symmetry_cell_setting monoclinic
_symmetry_space_group_name_Hall '-P 2yn'
_symmetry_space_group_name_H-M 'P 1 21/n 1'
_atom_sites_solution_hydrogens geom
_atom_sites_solution_primary direct
_atom_sites_solution_secondary difmap
_audit_creation_method SHELXL-97
_cell_angle_alpha 90.00
_cell_angle_beta 91.648(17)
_cell_angle_gamma 90.00
_cell_formula_units_Z 4
_cell_length_a 8.201(3)
_cell_length_b 9.0538(16)
_cell_length_c 20.266(2)
_cell_measurement_reflns_used 25
_cell_measurement_temperature 296(2)
_cell_measurement_theta_max 16.96
_cell_measurement_theta_min 14.17
_cell_volume 1504.1(6)
_computing_cell_refinement 'Enraf Nonius CAD4'
_computing_data_collection 'Enraf Nonius CAD4'
_computing_data_reduction 'Enraf Nonius CAD4'
_computing_molecular_graphics Ortep
_computing_structure_refinement 'SHELXL-97 (Sheldrick, 1997)'
_computing_structure_solution 'SHELXS-97 (Sheldrick, 1990)'
_diffrn_ambient_temperature 296(2)
_diffrn_measured_fraction_theta_full 0.943
_diffrn_measured_fraction_theta_max 0.943
_diffrn_measurement_device_type 'Enraf Nonius CAD4'
_diffrn_measurement_method omega-2theta
_diffrn_radiation_monochromator graphite
_diffrn_radiation_source 'fine-focus sealed tube'
_diffrn_radiation_type MoK\a
_diffrn_radiation_wavelength 0.71070
_diffrn_reflns_av_R_equivalents 0.0177
_diffrn_reflns_av_sigmaI/netI 0.0398
_diffrn_reflns_limit_h_max 11
_diffrn_reflns_limit_h_min 0
_diffrn_reflns_limit_k_max 12
_diffrn_reflns_limit_k_min 0
_diffrn_reflns_limit_l_max 28
_diffrn_reflns_limit_l_min -28
_diffrn_reflns_number 4659
_diffrn_reflns_theta_full 29.99
_diffrn_reflns_theta_max 29.99
_diffrn_reflns_theta_min 3.02
_diffrn_standards_decay_% 2.0
_diffrn_standards_interval_time 3600
_diffrn_standards_number 3
_exptl_absorpt_coefficient_mu 0.185
_exptl_absorpt_correction_T_max 0.9710
_exptl_absorpt_correction_T_min 0.9050
_exptl_crystal_colour colourless
_exptl_crystal_density_diffrn 1.322
_exptl_crystal_density_method 'not measured'
_exptl_crystal_description rod
_exptl_crystal_F_000 632
_exptl_crystal_size_max 0.55
_exptl_crystal_size_mid 0.32
_exptl_crystal_size_min 0.16
_refine_diff_density_max 0.346
_refine_diff_density_min -0.213
_refine_diff_density_rms 0.050
_refine_ls_extinction_method none
_refine_ls_goodness_of_fit_ref 1.145
_refine_ls_hydrogen_treatment mixed
_refine_ls_matrix_type full
_refine_ls_number_parameters 194
_refine_ls_number_reflns 4380
_refine_ls_number_restraints 0
_refine_ls_restrained_S_all 1.145
_refine_ls_R_factor_all 0.1155
_refine_ls_R_factor_gt 0.0776
_refine_ls_shift/su_max 0.001
_refine_ls_shift/su_mean 0.000
_refine_ls_structure_factor_coef Fsqd
_refine_ls_weighting_details 'w=1/[\s^2^(Fo^2^)+(0.0584P)^2^+0.8458P] where P=(Fo^2^+2Fc^2^)/3'
_refine_ls_weighting_scheme calc
_refine_ls_wR_factor_gt 0.1833
_refine_ls_wR_factor_ref 0.1980
_reflns_number_gt 2899
_reflns_number_total 4380
_reflns_threshold_expression >2sigma(I)
_cod_data_source_file 901877hsup1.cif
_cod_data_source_block compound_2
_cod_depositor_comments
;
The following automatic conversions were performed:

'_refine_ls_weighting_scheme' value 'calc
w=1/[\s^2^(Fo^2^)+(0.0584P)^2^+0.8458P] where P=(Fo^2^+2Fc^2^)/3' was
changed to 'calc'. New tag '_refine_ls_weighting_details' was
created. The value of the new tag was set to
'w=1/[\s^2^(Fo^2^)+(0.0584P)^2^+0.8458P] where P=(Fo^2^+2Fc^2^)/3'.

Automatic conversion script
Id: cif_fix_values 3143 2015-03-26 13:38:13Z robertas 
;
_cod_original_cell_volume 1504.2(7)
_cod_original_sg_symbol_H-M P21/n
_cod_database_code 7110525

loop_
_symmetry_equiv_pos_as_xyz
'x, y, z'
'-x+1/2, y+1/2, -z+1/2'
'-x, -y, -z'
'x-1/2, -y-1/2, z-1/2'

loop_
_atom_site_label
_atom_site_type_symbol
_atom_site_fract_x
_atom_site_fract_y
_atom_site_fract_z
_atom_site_U_iso_or_equiv
_atom_site_adp_type
_atom_site_occupancy
_atom_site_calc_flag
_atom_site_refinement_flags
O1 O 0.5991(2) 0.7809(2) 0.13921(11) 0.0635(6) Uani 1 d .
P1 P 0.70292(9) 0.90499(8) 0.11864(4) 0.0517(2) Uani 1 d .
N1 N 0.7319(3) 0.9169(3) 0.03775(12) 0.0576(6) Uani 1 d .
C1 C 0.7752(4) 0.8023(3) -0.00537(15) 0.0571(7) Uani 1 d .
C2 C 0.8471(4) 0.8337(4) -0.06489(17) 0.0719(9) Uani 1 d .
H2 H 0.8673 0.9314 -0.0763 0.103(3) Uiso 1 calc R
C3 C 0.8888(6) 0.7224(5) -0.1072(2) 0.0891(12) Uani 1 d .
H3 H 0.9381 0.7458 -0.1466 0.103(3) Uiso 1 calc R
C4 C 0.8595(7) 0.5795(5) -0.0924(2) 0.1019(15) Uani 1 d .
H4 H 0.8869 0.5046 -0.1215 0.103(3) Uiso 1 calc R
C5 C 0.7891(7) 0.5474(5) -0.0342(2) 0.1128(18) Uani 1 d .
H5 H 0.7702 0.4491 -0.0235 0.103(3) Uiso 1 calc R
C6 C 0.7449(6) 0.6557(4) 0.00938(18) 0.0877(13) Uani 1 d .
H6 H 0.6950 0.6307 0.0485 0.103(3) Uiso 1 calc R
C7 C 0.7250(4) 1.0703(3) 0.01364(18) 0.0685(9) Uani 1 d .
H7A H 0.6602 1.0760 -0.0271 0.103(3) Uiso 1 calc R
H7B H 0.8339 1.1062 0.0053 0.103(3) Uiso 1 calc R
C8 C 0.6487(5) 1.1609(4) 0.0663(2) 0.0832(11) Uani 1 d .
H8A H 0.7164 1.2461 0.0766 0.103(3) Uiso 1 calc R
H8B H 0.5424 1.1957 0.0510 0.103(3) Uiso 1 calc R
N2 N 0.6323(4) 1.0730(3) 0.12356(17) 0.0806(9) Uani 1 d .
C9 C 0.5772(6) 1.1383(5) 0.1841(2) 0.1027(15) Uani 1 d .
H9A H 0.4593 1.1312 0.1853 0.103(3) Uiso 1 calc R
H9B H 0.6065 1.2421 0.1851 0.103(3) Uiso 1 calc R
C10 C 0.6518(6) 1.0623(5) 0.2437(2) 0.0991(15) Uani 1 d .
H11A H 0.6056 1.1037 0.2832 0.103(3) Uiso 1 calc R
H11B H 0.6238 0.9583 0.2421 0.103(3) Uiso 1 calc R
N3 N 0.8284(6) 1.0771(4) 0.24805(19) 0.1004(13) Uani 1 d .
HN3 H 0.868(6) 1.118(5) 0.279(2) 0.103(3) Uiso 1 d .
C11 C 0.9374(4) 0.9853(4) 0.21784(16) 0.0683(9) Uani 1 d .
C12 C 1.0996(6) 0.9763(5) 0.24339(19) 0.0919(14) Uani 1 d .
H12 H 1.1288 1.0316 0.2805 0.103(3) Uiso 1 calc R
C13 C 1.2141(5) 0.8895(5) 0.2155(2) 0.0911(13) Uani 1 d .
H13 H 1.3193 0.8870 0.2340 0.103(3) Uiso 1 calc R
C14 C 1.1774(4) 0.8055(4) 0.16055(18) 0.0709(10) Uani 1 d .
H14 H 1.2559 0.7462 0.1415 0.103(3) Uiso 1 calc R
C15 C 1.0206(3) 0.8120(3) 0.13462(15) 0.0548(7) Uani 1 d .
H15 H 0.9941 0.7551 0.0977 0.103(3) Uiso 1 calc R
C16 C 0.8991(3) 0.9007(3) 0.16141(13) 0.0490(6) Uani 1 d .

loop_
_atom_site_aniso_label
_atom_site_aniso_U_11
_atom_site_aniso_U_22
_atom_site_aniso_U_33
_atom_site_aniso_U_23
_atom_site_aniso_U_13
_atom_site_aniso_U_12
O1 0.0437(11) 0.0616(12) 0.0854(15) 0.0094(11) 0.0053(10) -0.0054(9)
P1 0.0397(4) 0.0452(4) 0.0703(5) 0.0030(3) 0.0044(3) 0.0033(3)
N1 0.0608(15) 0.0469(13) 0.0644(15) 0.0101(11) -0.0115(12) 0.0014(11)
C1 0.0603(17) 0.0530(16) 0.0568(17) 0.0058(13) -0.0179(14) 0.0016(14)
C2 0.078(2) 0.066(2) 0.072(2) 0.0108(17) -0.0044(18) -0.0063(18)
C3 0.114(3) 0.088(3) 0.066(2) -0.001(2) 0.003(2) 0.002(2)
C4 0.164(5) 0.077(3) 0.064(2) -0.007(2) -0.008(3) 0.018(3)
C5 0.212(6) 0.055(2) 0.072(3) 0.0038(19) 0.004(3) 0.005(3)
C6 0.144(4) 0.057(2) 0.062(2) 0.0081(17) 0.002(2) -0.003(2)
C7 0.068(2) 0.0487(17) 0.088(2) 0.0139(16) -0.0122(17) -0.0040(15)
C8 0.083(3) 0.0526(19) 0.112(3) 0.011(2) -0.020(2) 0.0080(18)
N2 0.080(2) 0.0538(16) 0.110(2) 0.0064(15) 0.0315(18) 0.0202(14)
C9 0.098(3) 0.071(2) 0.142(4) -0.004(3) 0.054(3) 0.022(2)
C10 0.120(4) 0.075(3) 0.106(3) -0.028(2) 0.065(3) -0.011(2)
N3 0.124(3) 0.088(2) 0.090(3) -0.041(2) 0.026(2) -0.026(2)
C11 0.079(2) 0.0637(19) 0.0622(19) -0.0056(15) 0.0075(17) -0.0272(17)
C12 0.107(3) 0.098(3) 0.069(2) 0.006(2) -0.025(2) -0.053(3)
C13 0.058(2) 0.113(3) 0.101(3) 0.036(3) -0.022(2) -0.027(2)
C14 0.0463(16) 0.084(2) 0.082(2) 0.0310(19) -0.0035(16) -0.0006(16)
C15 0.0437(14) 0.0628(17) 0.0580(16) 0.0132(13) 0.0032(12) 0.0043(13)
C16 0.0438(13) 0.0492(14) 0.0540(15) 0.0031(12) 0.0042(11) -0.0068(12)

loop_
_atom_type_symbol
_atom_type_description
_atom_type_scat_dispersion_real
_atom_type_scat_dispersion_imag
_atom_type_scat_source
C C 0.0033 0.0016 'International Tables Vol C Tables 4.2.6.8 and 6.1.1.4'
H H 0.0000 0.0000 'International Tables Vol C Tables 4.2.6.8 and 6.1.1.4'
N N 0.0061 0.0033 'International Tables Vol C Tables 4.2.6.8 and 6.1.1.4'
O O 0.0106 0.0060 'International Tables Vol C Tables 4.2.6.8 and 6.1.1.4'
P P 0.1023 0.0942 'International Tables Vol C Tables 4.2.6.8 and 6.1.1.4'

loop_
_geom_angle_atom_site_label_1
_geom_angle_atom_site_label_2
_geom_angle_atom_site_label_3
_geom_angle
O1 P1 N2 118.89(14)
O1 P1 N1 115.25(13)
N2 P1 N1 93.48(15)
O1 P1 C16 111.17(12)
N2 P1 C16 107.69(16)
N1 P1 C16 108.85(13)
C1 N1 C7 119.8(3)
C1 N1 P1 127.5(2)
C7 N1 P1 112.5(2)
C6 C1 C2 117.9(3)
C6 C1 N1 121.5(3)
C2 C1 N1 120.6(3)
C3 C2 C1 120.8(3)
C4 C3 C2 121.1(4)
C3 C4 C5 118.6(4)
C4 C5 C6 122.1(4)
C5 C6 C1 119.5(4)
N1 C7 C8 107.0(3)
N2 C8 C7 109.2(3)
C8 N2 C9 120.3(3)
C8 N2 P1 115.6(2)
C9 N2 P1 123.6(3)
N2 C9 C10 111.4(3)
N3 C10 C9 112.8(4)
C11 N3 C10 125.1(3)
N3 C11 C16 124.0(3)
N3 C11 C12 119.2(4)
C16 C11 C12 116.9(3)
C13 C12 C11 122.3(4)
C12 C13 C14 121.2(4)
C15 C14 C13 117.8(4)
C14 C15 C16 122.9(3)
C15 C16 C11 118.9(3)
C15 C16 P1 117.4(2)
C11 C16 P1 123.7(2)

loop_
_geom_bond_atom_site_label_1
_geom_bond_atom_site_label_2
_geom_bond_distance
O1 P1 1.477(2)
P1 N2 1.631(3)
P1 N1 1.667(3)
P1 C16 1.806(3)
N1 C1 1.408(4)
N1 C7 1.473(4)
C1 C6 1.385(5)
C1 C2 1.387(4)
C2 C3 1.372(5)
C3 C4 1.351(6)
C4 C5 1.361(6)
C5 C6 1.375(5)
C7 C8 1.497(5)
C8 N2 1.416(5)
N2 C9 1.445(5)
C9 C10 1.505(7)
C10 N3 1.455(6)
N3 C11 1.377(5)
C11 C16 1.404(4)
C11 C12 1.416(6)
C12 C13 1.360(6)
C13 C14 1.375(6)
C14 C15 1.377(4)
C15 C16 1.401(4)

loop_
_geom_hbond_atom_site_label_D
_geom_hbond_atom_site_label_H
_geom_hbond_atom_site_label_A
_geom_hbond_distance_DH
_geom_hbond_distance_HA
_geom_hbond_distance_DA
_geom_hbond_angle_DHA
_geom_hbond_site_symmetry_A
N3 HN3 O1 0.79(4) 2.23(4) 2.983(4) 160(5) 2_655

loop_
_geom_torsion_atom_site_label_1
_geom_torsion_atom_site_label_2
_geom_torsion_atom_site_label_3
_geom_torsion_atom_site_label_4
_geom_torsion
O1 P1 N1 C1 -47.3(3)
N2 P1 N1 C1 -171.6(3)
C16 P1 N1 C1 78.4(3)
O1 P1 N1 C7 139.0(2)
N2 P1 N1 C7 14.7(2)
C16 P1 N1 C7 -95.3(2)
C7 N1 C1 C6 -163.8(3)
P1 N1 C1 C6 22.9(4)
C7 N1 C1 C2 14.9(4)
P1 N1 C1 C2 -158.4(2)
C6 C1 C2 C3 -0.9(5)
N1 C1 C2 C3 -179.7(3)
C1 C2 C3 C4 0.7(7)
C2 C3 C4 C5 -0.7(8)
C3 C4 C5 C6 1.0(8)
C4 C5 C6 C1 -1.2(8)
C2 C1 C6 C5 1.2(6)
N1 C1 C6 C5 180.0(4)
C1 N1 C7 C8 170.4(3)
P1 N1 C7 C8 -15.4(3)
N1 C7 C8 N2 8.4(4)
C7 C8 N2 C9 173.6(4)
C7 C8 N2 P1 1.9(4)
O1 P1 N2 C8 -131.1(3)
N1 P1 N2 C8 -9.7(3)
C16 P1 N2 C8 101.4(3)
O1 P1 N2 C9 57.5(4)
N1 P1 N2 C9 178.9(3)
C16 P1 N2 C9 -70.0(4)
C8 N2 C9 C10 -148.4(4)
P1 N2 C9 C10 22.7(5)
N2 C9 C10 N3 63.2(5)
C9 C10 N3 C11 -86.2(5)
C10 N3 C11 C16 24.0(6)
C10 N3 C11 C12 -157.5(4)
N3 C11 C12 C13 -179.1(4)
C16 C11 C12 C13 -0.5(5)
C11 C12 C13 C14 0.0(6)
C12 C13 C14 C15 0.0(6)
C13 C14 C15 C16 0.5(5)
C14 C15 C16 C11 -1.0(4)
C14 C15 C16 P1 176.5(2)
N3 C11 C16 C15 179.5(3)
C12 C11 C16 C15 0.9(4)
N3 C11 C16 P1 2.2(5)
C12 C11 C16 P1 -176.3(2)
O1 P1 C16 C15 85.1(2)
N2 P1 C16 C15 -143.0(2)
N1 P1 C16 C15 -42.9(2)
O1 P1 C16 C11 -97.6(3)
N2 P1 C16 C11 34.3(3)
N1 P1 C16 C11 134.5(2)
